data_7709484
loop_
_publ_author_name
'Doyle, Laurence R.'
'Thompson, Emily A.'
'Burnage, Arron L.'
'Whitwood, Adrian C.'
'Jenkins, Huw T.'
'Macgregor, Stuart A.'
'Weller, Andrew S.'

_publ_section_title
;
 MicroED characterization of a robust cationic \s-alkane complex
 stabilized by the [B(3,5-(SF5)2C6H3)4]&#x2212; anion, via on-grid
 solid/gas single-crystal to single-crystal reactivity
;
_journal_name_full 'Dalton Transactions'
_journal_paper_doi 10.1039/D2DT00335J
_journal_year 2022
_chemical_formula_moiety 'C33 H56 P2 Rh, C24 H12 B F40 S8'
_chemical_formula_sum 'C57 H68 B F40 P2 Rh S8'
_chemical_formula_weight 1945.25
_space_group_crystal_system monoclinic
_space_group_IT_number 15
_space_group_name_Hall '-C 2yc'
_space_group_name_H-M_alt 'C 1 2/c 1'
_atom_sites_solution_hydrogens geom
_atom_sites_solution_primary direct
_atom_sites_solution_secondary difmap
_audit_creation_date 2021-05-06
_audit_creation_method
;
Olex2 1.3
(compiled 2020.11.12 svn.r5f609507 for OlexSys, GUI svn.r6272)
;
_audit_update_record
;
2021-12-07 deposited with the CCDC.	2022-02-03 downloaded from the CCDC.
;
_cell_angle_alpha 90
_cell_angle_beta 92.460(4)
_cell_angle_gamma 90
_cell_formula_units_Z 4
_cell_length_a 19.5793(9)
_cell_length_b 18.3333(6)
_cell_length_c 20.4528(7)
_cell_measurement_reflns_used 3029
_cell_measurement_temperature 110(2)
_cell_measurement_theta_max 70.8500
_cell_measurement_theta_min 6.8820
_cell_volume 7334.8(5)
_computing_cell_refinement 'CrysAlisPro 1.171.39.46 (Rigaku OD, 2018)'
_computing_data_collection 'CrysAlisPro 1.171.39.46 (Rigaku OD, 2018)'
_computing_data_reduction 'CrysAlisPro 1.171.39.46 (Rigaku OD, 2018)'
_computing_molecular_graphics 'Olex2 1.3 (Dolomanov et al., 2009)'
_computing_publication_material 'Olex2 1.3 (Dolomanov et al., 2009)'
_computing_structure_refinement 'SHELXL 2018/3 (Sheldrick, 2015)'
_computing_structure_solution 'SHELXT 2018/2 (Sheldrick, 2018)'
_diffrn_ambient_environment N~2~
_diffrn_ambient_temperature 110(2)
_diffrn_detector 'CCD plate'
_diffrn_detector_area_resol_mean 16.1450
_diffrn_detector_type Eos
_diffrn_measured_fraction_theta_full 0.996
_diffrn_measured_fraction_theta_max 0.974
_diffrn_measurement_details
;
List of Runs (angles in degrees, time in seconds):

  # Type    Start    End  Width  t~exp~   \w     \q     \k     \f   Frames
#--------------------------------------------------------------------------
  1  \w    -44.00  -8.00   1.00   10.00    --    0.00 125.00 -39.00   36
  2  \w    -20.00  22.00   1.00   10.00    --    0.00 -77.00-120.00   42
  3  \w     -4.00  29.00   1.00   10.00    --    0.00 -77.00  90.00   33
  4  \w     39.00  71.00   1.00   40.00    --   54.00 -57.00-120.00   32
  5  \w     50.00 104.00   1.00   40.00    --   54.00-125.00 120.00   54
  6  \w      6.00  75.00   1.00   40.00    --   54.00 -38.00  90.00   69
  7  \w    -15.00  50.00   1.00   40.00    --   54.00 -57.00   0.00   65
  8  \w     55.00 121.00   1.00   40.00    --   54.00  59.00  86.00   66
  9  \w    111.00 171.00   1.00   60.00    --  108.00  77.00  30.00   60
 10  \w    126.00 172.00   1.00   60.00    --  108.00  77.00 -60.00   46
 11  \w     36.00  67.00   1.00   60.00    --  108.00 -91.00-150.00   31
 12  \w    132.00 174.00   1.00   60.00    --  108.00  50.00 -30.00   42
 13  \w     37.00 130.00   1.00   60.00    --  108.00 -38.00 -60.00   93
 14  \w    123.00 149.00   1.00   60.00    --  108.00 111.00  90.00   26
 15  \w    103.00 177.00   1.00   60.00    --  108.00  77.00   0.00   74
 16  \w     83.00 175.00   1.00   60.00    --  108.00  38.00 120.00   92
;
_diffrn_measurement_device 'four-circle diffractometer'
_diffrn_measurement_device_type 'SuperNova, Dual, Cu at home/near, Eos'
_diffrn_measurement_method '\w scans'
_diffrn_orient_matrix_type 'CrysAlisPro convention (1999,Acta A55,543-557)'
_diffrn_orient_matrix_UB_11 -0.0569449000
_diffrn_orient_matrix_UB_12 -0.0558643000
_diffrn_orient_matrix_UB_13 -0.0162198000
_diffrn_orient_matrix_UB_21 -0.0047400000
_diffrn_orient_matrix_UB_22 -0.0171952000
_diffrn_orient_matrix_UB_23 0.0734553000
_diffrn_orient_matrix_UB_31 -0.0542205000
_diffrn_orient_matrix_UB_32 0.0602528000
_diffrn_orient_matrix_UB_33 0.0058794000
_diffrn_radiation_monochromator mirror
_diffrn_radiation_probe x-ray
_diffrn_radiation_type 'Cu K\a'
_diffrn_radiation_wavelength 1.54184
_diffrn_reflns_av_R_equivalents 0.0554
_diffrn_reflns_av_unetI/netI 0.0880
_diffrn_reflns_Laue_measured_fraction_full 0.996
_diffrn_reflns_Laue_measured_fraction_max 0.974
_diffrn_reflns_limit_h_max 22
_diffrn_reflns_limit_h_min -23
_diffrn_reflns_limit_k_max 22
_diffrn_reflns_limit_k_min -13
_diffrn_reflns_limit_l_max 20
_diffrn_reflns_limit_l_min -24
_diffrn_reflns_number 13332
_diffrn_reflns_point_group_measured_fraction_full 0.996
_diffrn_reflns_point_group_measured_fraction_max 0.974
_diffrn_reflns_theta_full 67.684
_diffrn_reflns_theta_max 71.091
_diffrn_reflns_theta_min 3.896
_diffrn_source 'micro-focus sealed X-ray tube'
_diffrn_source_type 'SuperNova (Cu) X-ray Source'
_exptl_absorpt_coefficient_mu 5.723
_exptl_absorpt_correction_T_max 1.000
_exptl_absorpt_correction_T_min 0.908
_exptl_absorpt_correction_type gaussian
_exptl_absorpt_process_details
;
CrysAlisPro 1.171.39.46 (Rigaku Oxford Diffraction, 2018)
Numerical absorption correction based on gaussian integration over
			a multifaceted crystal model
Empirical absorption correction using spherical harmonics,
 implemented in SCALE3 ABSPACK scaling algorithm.
;
_exptl_crystal_colour orange
_exptl_crystal_colour_primary orange
_exptl_crystal_density_diffrn 1.762
_exptl_crystal_description block
_exptl_crystal_F_000 3912
_exptl_crystal_size_max 0.071
_exptl_crystal_size_mid 0.055
_exptl_crystal_size_min 0.041
_refine_diff_density_max 1.361
_refine_diff_density_min -1.137
_refine_diff_density_rms 0.144
_refine_ls_extinction_method none
_refine_ls_goodness_of_fit_ref 1.025
_refine_ls_hydrogen_treatment constr
_refine_ls_matrix_type full
_refine_ls_number_parameters 548
_refine_ls_number_reflns 6921
_refine_ls_number_restraints 402
_refine_ls_restrained_S_all 1.001
_refine_ls_R_factor_all 0.1024
_refine_ls_R_factor_gt 0.0660
_refine_ls_shift/su_max 0.000
_refine_ls_shift/su_mean 0.000
_refine_ls_structure_factor_coef Fsqd
_refine_ls_weighting_details 'w=1/[\s^2^(Fo^2^)+(0.0807P)^2^+46.0846P] where P=(Fo^2^+2Fc^2^)/3'
_refine_ls_weighting_scheme calc
_refine_ls_wR_factor_gt 0.1627
_refine_ls_wR_factor_ref 0.1834
_reflns_Friedel_coverage 0.000
_reflns_number_gt 4790
_reflns_number_total 6921
_reflns_threshold_expression 'I > 2\s(I)'
_cod_data_source_file d2dt00335j2.cif
_cod_data_source_block asw21048
_cod_database_code 7709484
_shelx_shelxl_version_number 2018/3
_chemical_oxdiff_formula C57H68BF40P2RhS8
_chemical_oxdiff_usercomment LD33E
_shelx_space_group_comment
;
The symmetry employed for this shelxl refinement is uniquely defined
by the following loop, which should always be used as a source of
symmetry information in preference to the above space-group names.
They are only intended as comments.
;
_reflns_odcompleteness_completeness 99.63
_reflns_odcompleteness_iscentric 1
_reflns_odcompleteness_theta 66.97
_olex2_refinement_description
;
1. Fixed Uiso
 At 1.2 times of:
  All C(H) groups, All C(H,H) groups
2. Restrained distances
 S2-F10 \\sim S3-F15 \\sim S4-F20 \\sim S1A-F5A \\sim S1-F5
 with sigma of 0.02
 S1-C20 \\sim S1A-C20 \\sim S2-C22 \\sim S4-C28 \\sim S3-C26
 with sigma of 0.02
 S2-F7 \\sim S2-F6 \\sim S2-F9 \\sim S2-F8 \\sim S3-F12 \\sim S3-F13 \\sim
S3-F14 \\sim S3-F11 \\sim S4-F18 ~
 S4-F17 \\sim S4-F16 \\sim S4-F19 \\sim S1-F3 \\sim S1-F4 \\sim S1-F1 \\sim
S1-F2 \\sim S1A-F3A \\sim S1A-F4A ~
 S1A-F1A \\sim S1A-F2A
 with sigma of 0.02
3. Uiso/Uaniso restraints and constraints
S1 \\sim S1A \\sim F1 \\sim F1A \\sim F2 \\sim F2A \\sim F3 \\sim F3A \\sim F4
\\sim F4A \\sim F5 \\sim F5A: within 2A with sigma of 0.01 and sigma for
terminal atoms of 0.02 within 2A
4. Others
 Sof(S1A)=Sof(F1A)=Sof(F2A)=Sof(F3A)=Sof(F4A)=Sof(F5A)=1-FVAR(1)
 Sof(S1)=Sof(F1)=Sof(F2)=Sof(F3)=Sof(F4)=Sof(F5)=FVAR(1)
 Fixed Sof: H4A(0.5) H4B(0.5)
5.a Ternary CH refined with riding coordinates:
 C1(H1), C2(H2), C3(H3), C6(H6), C12(H12)
5.b Secondary CH2 refined with riding coordinates:
 C4(H4A,H4B), C5(H5A,H5B), C7(H7A,H7B), C8(H8A,H8B), C9(H9A,H9B), C10(H10A,
 H10B), C11(H11A,H11B), C13(H13A,H13B), C14(H14A,H14B), C15(H15A,H15B),
 C16(H16A,H16B), C17(H17A,H17B)
5.c Aromatic/amide H refined with riding coordinates:
 C19(H19), C21(H21), C23(H23), C25(H25), C27(H27), C29(H29)
;
_olex2_date_sample_data_collection 2021-04-12
_olex2_submission_special_instructions 'No special instructions were received'
_oxdiff_exptl_absorpt_empirical_details
;
Empirical correction (ABSPACK) includes:
- Absorption correction using spherical harmonics
- Frame scaling
- Detector area scaling
;
_oxdiff_exptl_absorpt_empirical_full_max 2.289
_oxdiff_exptl_absorpt_empirical_full_min 0.694

loop_
_space_group_symop_operation_xyz
'x, y, z'
'-x, y, -z+1/2'
'x+1/2, y+1/2, z'
'-x+1/2, y+1/2, -z+1/2'
'-x, -y, -z'
'x, -y, z-1/2'
'-x+1/2, -y+1/2, -z'
'x+1/2, -y+1/2, z-1/2'

loop_
_atom_site_label
_atom_site_type_symbol
_atom_site_fract_x
_atom_site_fract_y
_atom_site_fract_z
_atom_site_U_iso_or_equiv
_atom_site_adp_type
_atom_site_occupancy
_atom_site_site_symmetry_order
_atom_site_calc_flag
_atom_site_refinement_flags_posn
_atom_site_refinement_flags_adp
_atom_site_refinement_flags_occupancy
_atom_site_disorder_assembly
_atom_site_disorder_group
Rh1 Rh 0.500000 0.80955(3) 0.750000 0.02130(19) Uani 1 2 d S T P . .
P1 P 0.52037(9) 0.71767(8) 0.67759(7) 0.0209(3) Uani 1 1 d . . . . .
C1 C 0.4410(4) 0.9032(3) 0.7856(4) 0.0311(16) Uani 1 1 d . . . . .
H1 H 0.396699 0.897443 0.807664 0.037 Uiso 1 1 calc R U . . .
C2 C 0.5026(4) 0.9033(3) 0.8191(3) 0.0321(16) Uani 1 1 d . . . . .
H2 H 0.508024 0.897868 0.867670 0.039 Uiso 1 1 calc R U . . .
C3 C 0.5519(4) 0.9500(4) 0.7775(4) 0.0338(16) Uani 1 1 d . . . . .
H3 H 0.594840 0.968417 0.799965 0.041 Uiso 1 1 calc R U . . .
C4 C 0.500000 1.0074(5) 0.750000 0.037(3) Uani 1 2 d S T P . .
H4A H 0.481060 1.038314 0.784568 0.044 Uiso 0.5 1 calc R U P . .
H4B H 0.518939 1.038316 0.715433 0.044 Uiso 0.5 1 calc R U P . .
C5 C 0.4958(4) 0.6291(3) 0.7132(3) 0.0293(15) Uani 1 1 d . . . . .
H5A H 0.447460 0.618469 0.700292 0.035 Uiso 1 1 calc R U . . .
H5B H 0.524345 0.589944 0.695296 0.035 Uiso 1 1 calc R U . . .
C6 C 0.6093(3) 0.7040(3) 0.6521(3) 0.0249(14) Uani 1 1 d . . . . .
H6 H 0.612096 0.654062 0.632724 0.030 Uiso 1 1 calc R U . . .
C7 C 0.6590(4) 0.7069(4) 0.7119(3) 0.0326(16) Uani 1 1 d . . . . .
H7A H 0.648396 0.666597 0.742015 0.039 Uiso 1 1 calc R U . . .
H7B H 0.652651 0.753443 0.735328 0.039 Uiso 1 1 calc R U . . .
C8 C 0.7342(4) 0.7005(4) 0.6930(4) 0.0389(18) Uani 1 1 d . . . . .
H8A H 0.764525 0.707131 0.732519 0.047 Uiso 1 1 calc R U . . .
H8B H 0.742395 0.651123 0.675367 0.047 Uiso 1 1 calc R U . . .
C9 C 0.7516(4) 0.7566(4) 0.6426(3) 0.0331(16) Uani 1 1 d . . . . .
H9A H 0.799416 0.749476 0.629992 0.040 Uiso 1 1 calc R U . . .
H9B H 0.747834 0.805972 0.661610 0.040 Uiso 1 1 calc R U . . .
C10 C 0.7038(4) 0.7505(4) 0.5819(3) 0.0327(16) Uani 1 1 d . . . . .
H10A H 0.710373 0.702614 0.560714 0.039 Uiso 1 1 calc R U . . .
H10B H 0.715091 0.789066 0.550239 0.039 Uiso 1 1 calc R U . . .
C11 C 0.6288(3) 0.7585(4) 0.6002(3) 0.0277(14) Uani 1 1 d . . . . .
H11A H 0.621201 0.808520 0.616507 0.033 Uiso 1 1 calc R U . . .
H11B H 0.598738 0.751314 0.560514 0.033 Uiso 1 1 calc R U . . .
C12 C 0.4677(3) 0.7280(4) 0.6013(3) 0.0240(13) Uani 1 1 d . . . . .
H12 H 0.485396 0.772124 0.578738 0.029 Uiso 1 1 calc R U . . .
C13 C 0.3928(4) 0.7439(4) 0.6146(3) 0.0299(15) Uani 1 1 d . . . . .
H13A H 0.372531 0.701070 0.635961 0.036 Uiso 1 1 calc R U . . .
H13B H 0.390216 0.785953 0.644680 0.036 Uiso 1 1 calc R U . . .
C14 C 0.3522(4) 0.7608(4) 0.5509(4) 0.0373(18) Uani 1 1 d . . . . .
H14A H 0.303655 0.768660 0.560454 0.045 Uiso 1 1 calc R U . . .
H14B H 0.369810 0.806358 0.531825 0.045 Uiso 1 1 calc R U . . .
C15 C 0.3571(4) 0.7001(5) 0.5018(4) 0.0404(19) Uani 1 1 d . . . . .
H15A H 0.332512 0.714234 0.460485 0.048 Uiso 1 1 calc R U . . .
H15B H 0.335020 0.655752 0.518762 0.048 Uiso 1 1 calc R U . . .
C16 C 0.4317(4) 0.6834(5) 0.4885(4) 0.0402(19) Uani 1 1 d . . . . .
H16A H 0.452625 0.726248 0.467772 0.048 Uiso 1 1 calc R U . . .
H16B H 0.433765 0.641823 0.457695 0.048 Uiso 1 1 calc R U . . .
C17 C 0.4723(4) 0.6645(4) 0.5525(3) 0.0313(16) Uani 1 1 d . . . . .
H17A H 0.453496 0.619625 0.571753 0.038 Uiso 1 1 calc R U . . .
H17B H 0.520762 0.655324 0.543109 0.038 Uiso 1 1 calc R U . . .
S1 S 0.2854(4) 0.5721(5) 0.3175(3) 0.0398(14) Uani 0.72(2) 1 d D U P A 1
S1A S 0.3007(10) 0.5557(11) 0.3204(8) 0.046(3) Uani 0.28(2) 1 d D U P A 2
S2 S 0.37735(10) 0.56842(9) 0.06646(8) 0.0327(4) Uani 1 1 d D . . . .
S3 S 0.59154(9) 0.91101(9) 0.44883(8) 0.0297(4) Uani 1 1 d D . . . .
S4 S 0.31776(9) 0.90446(9) 0.37356(8) 0.0300(4) Uani 1 1 d D . . . .
F1 F 0.3427(7) 0.5676(7) 0.3741(5) 0.046(3) Uani 0.72(2) 1 d D U P A 1
F1A F 0.3656(14) 0.5490(18) 0.3677(13) 0.045(5) Uani 0.28(2) 1 d D U P A 2
F2 F 0.2697(6) 0.6532(6) 0.3383(5) 0.048(3) Uani 0.72(2) 1 d D U P A 1
F2A F 0.2823(16) 0.6315(14) 0.3520(12) 0.047(4) Uani 0.28(2) 1 d D U P A 2
F3 F 0.2228(6) 0.5765(8) 0.2655(6) 0.050(3) Uani 0.72(2) 1 d D U P A 1
F3A F 0.2322(15) 0.5540(17) 0.2756(16) 0.048(4) Uani 0.28(2) 1 d D U P A 2
F4 F 0.2954(7) 0.4887(6) 0.2994(7) 0.051(3) Uani 0.72(2) 1 d D U P A 1
F4A F 0.3206(16) 0.4775(14) 0.2945(18) 0.047(5) Uani 0.28(2) 1 d D U P A 2
F5 F 0.2331(7) 0.5455(8) 0.3692(4) 0.057(3) Uani 0.72(2) 1 d D U P A 1
F5A F 0.2581(15) 0.5176(16) 0.3742(10) 0.050(4) Uani 0.28(2) 1 d D U P A 2
F6 F 0.2967(2) 0.5722(2) 0.06425(19) 0.0385(10) Uani 1 1 d D . . . .
F7 F 0.3748(2) 0.4860(2) 0.0894(2) 0.0407(11) Uani 1 1 d D . . . .
F8 F 0.4578(2) 0.5626(2) 0.0626(2) 0.0440(11) Uani 1 1 d D . . . .
F9 F 0.3803(2) 0.6487(2) 0.03769(19) 0.0411(11) Uani 1 1 d D . . . .
F10 F 0.3723(3) 0.5396(3) -0.0065(2) 0.0544(14) Uani 1 1 d D . . . .
F11 F 0.6236(2) 0.8320(2) 0.45870(19) 0.0353(10) Uani 1 1 d D . . . .
F12 F 0.6366(2) 0.9237(2) 0.3878(2) 0.0373(10) Uani 1 1 d D . . . .
F13 F 0.5635(2) 0.9925(2) 0.4423(2) 0.0433(11) Uani 1 1 d D . . . .
F14 F 0.5503(2) 0.9010(2) 0.51374(18) 0.0431(11) Uani 1 1 d D . . . .
F15 F 0.6524(2) 0.9425(3) 0.4930(2) 0.0491(12) Uani 1 1 d D . . . .
F16 F 0.3072(2) 0.9136(2) 0.29650(19) 0.0381(10) Uani 1 1 d D . . . .
F17 F 0.2879(2) 0.8243(2) 0.3686(2) 0.0407(11) Uani 1 1 d D . . . .
F18 F 0.3219(2) 0.8987(3) 0.4505(2) 0.0445(11) Uani 1 1 d D . . . .
F19 F 0.3409(2) 0.98722(19) 0.3783(2) 0.0369(10) Uani 1 1 d D . . . .
F20 F 0.2411(2) 0.9317(3) 0.3792(2) 0.0480(12) Uani 1 1 d D . . . .
C18 C 0.4374(3) 0.6837(3) 0.2297(3) 0.0190(12) Uani 1 1 d . . . . .
C19 C 0.3932(3) 0.6545(3) 0.2757(3) 0.0234(13) Uani 1 1 d . . . . .
H19 H 0.396079 0.671425 0.319589 0.028 Uiso 1 1 calc R U . . .
C20 C 0.3457(3) 0.6016(3) 0.2577(3) 0.0277(15) Uani 1 1 d D . . . .
C21 C 0.3405(3) 0.5731(3) 0.1955(3) 0.0243(14) Uani 1 1 d . . . . .
H21 H 0.308765 0.535546 0.184213 0.029 Uiso 1 1 calc R U . . .
C22 C 0.3836(3) 0.6016(3) 0.1502(3) 0.0208(13) Uani 1 1 d D . . . .
C23 C 0.4313(3) 0.6553(3) 0.1665(3) 0.0221(13) Uani 1 1 d . . . . .
H23 H 0.460366 0.672981 0.134069 0.027 Uiso 1 1 calc R U . . .
C24 C 0.4829(3) 0.7944(3) 0.3103(3) 0.0187(12) Uani 1 1 d . . . . .
C25 C 0.5349(3) 0.8238(3) 0.3515(3) 0.0209(13) Uani 1 1 d . . . . .
H25 H 0.580643 0.807961 0.346924 0.025 Uiso 1 1 calc R U . . .
C26 C 0.5214(3) 0.8749(3) 0.3982(3) 0.0231(13) Uani 1 1 d D . . . .
C27 C 0.4552(4) 0.8996(3) 0.4077(3) 0.0265(14) Uani 1 1 d . . . . .
H27 H 0.445866 0.933797 0.441067 0.032 Uiso 1 1 calc R U . . .
C28 C 0.4040(3) 0.8723(3) 0.3664(3) 0.0237(13) Uani 1 1 d D . . . .
C29 C 0.4170(3) 0.8209(3) 0.3187(3) 0.0232(14) Uani 1 1 d . . . . .
H29 H 0.380253 0.803411 0.291167 0.028 Uiso 1 1 calc R U . . .
B1 B 0.500000 0.7390(5) 0.250000 0.0147(18) Uani 1 2 d S T P . .

loop_
_atom_site_aniso_label
_atom_site_aniso_U_11
_atom_site_aniso_U_22
_atom_site_aniso_U_33
_atom_site_aniso_U_23
_atom_site_aniso_U_13
_atom_site_aniso_U_12
Rh1 0.0272(4) 0.0174(3) 0.0193(3) 0.000 0.0004(3) 0.000
P1 0.0237(9) 0.0205(7) 0.0182(8) -0.0011(6) -0.0008(6) -0.0017(6)
C1 0.033(4) 0.022(3) 0.040(4) -0.003(3) 0.014(3) 0.001(3)
C2 0.055(5) 0.019(3) 0.022(3) -0.008(2) 0.001(3) -0.001(3)
C3 0.032(4) 0.029(3) 0.040(4) -0.006(3) -0.002(3) 0.003(3)
C4 0.055(7) 0.019(4) 0.037(6) 0.000 0.006(5) 0.000
C5 0.029(4) 0.025(3) 0.034(4) -0.001(3) 0.000(3) -0.002(3)
C6 0.031(4) 0.025(3) 0.018(3) -0.003(2) -0.005(3) 0.000(3)
C7 0.024(4) 0.040(4) 0.033(4) 0.012(3) 0.001(3) 0.000(3)
C8 0.025(4) 0.052(5) 0.039(4) 0.013(3) -0.006(3) 0.000(3)
C9 0.020(4) 0.042(4) 0.037(4) 0.002(3) 0.001(3) -0.002(3)
C10 0.032(4) 0.036(4) 0.030(4) 0.003(3) 0.003(3) -0.002(3)
C11 0.023(4) 0.031(3) 0.028(3) 0.003(3) -0.001(3) -0.001(3)
C12 0.020(3) 0.033(3) 0.020(3) -0.002(3) 0.000(3) -0.002(3)
C13 0.027(4) 0.038(4) 0.025(3) -0.001(3) 0.001(3) 0.000(3)
C14 0.026(4) 0.052(5) 0.033(4) 0.007(3) -0.003(3) 0.009(3)
C15 0.025(4) 0.062(5) 0.033(4) -0.009(4) -0.009(3) 0.000(4)
C16 0.030(4) 0.061(5) 0.028(4) -0.015(3) -0.006(3) 0.004(4)
C17 0.027(4) 0.035(3) 0.032(4) -0.009(3) -0.004(3) -0.002(3)
S1 0.042(3) 0.050(3) 0.0265(16) 0.0020(16) 0.0009(16) -0.027(2)
S1A 0.055(6) 0.055(5) 0.028(4) -0.001(4) 0.001(4) -0.037(5)
S2 0.0360(11) 0.0332(8) 0.0292(9) -0.0111(7) 0.0029(7) -0.0125(7)
S3 0.0332(10) 0.0287(8) 0.0262(8) -0.0078(6) -0.0101(7) 0.0024(7)
S4 0.0278(10) 0.0286(8) 0.0337(9) 0.0002(7) 0.0010(7) 0.0119(7)
F1 0.059(6) 0.057(5) 0.021(3) 0.006(3) -0.005(4) -0.024(4)
F1A 0.047(10) 0.059(11) 0.030(8) 0.015(8) 0.003(8) -0.032(8)
F2 0.055(5) 0.052(5) 0.037(5) -0.007(4) 0.019(4) -0.008(4)
F2A 0.053(8) 0.066(9) 0.023(7) 0.004(7) 0.011(7) -0.031(8)
F3 0.036(4) 0.076(7) 0.037(5) 0.008(4) -0.002(3) -0.024(5)
F3A 0.046(8) 0.061(9) 0.039(8) 0.000(8) 0.003(7) -0.034(7)
F4 0.062(7) 0.044(4) 0.047(4) 0.007(3) 0.003(5) -0.033(4)
F4A 0.047(11) 0.047(9) 0.047(8) 0.010(7) 0.013(10) -0.028(8)
F5 0.057(6) 0.080(6) 0.036(4) 0.004(4) 0.013(4) -0.042(5)
F5A 0.053(9) 0.062(8) 0.035(7) 0.009(7) 0.009(7) -0.039(7)
F6 0.036(3) 0.048(2) 0.031(2) -0.0089(18) -0.0057(19) -0.0084(19)
F7 0.041(3) 0.027(2) 0.055(3) -0.0160(18) 0.008(2) -0.0101(18)
F8 0.036(3) 0.046(2) 0.052(3) -0.024(2) 0.019(2) -0.013(2)
F9 0.059(3) 0.041(2) 0.023(2) 0.0003(17) -0.001(2) -0.015(2)
F10 0.063(3) 0.066(3) 0.035(2) -0.023(2) 0.011(2) -0.027(3)
F11 0.038(2) 0.039(2) 0.028(2) 0.0001(17) -0.0096(18) 0.0143(18)
F12 0.033(2) 0.041(2) 0.038(2) -0.0086(18) 0.0010(19) -0.0137(19)
F13 0.053(3) 0.030(2) 0.046(3) -0.0156(18) -0.016(2) 0.0009(19)
F14 0.051(3) 0.057(3) 0.021(2) -0.0111(19) -0.0042(19) 0.012(2)
F15 0.047(3) 0.051(3) 0.047(3) -0.023(2) -0.023(2) 0.004(2)
F16 0.036(2) 0.041(2) 0.037(2) -0.0010(18) -0.0107(19) 0.0165(19)
F17 0.026(2) 0.034(2) 0.063(3) 0.004(2) 0.006(2) 0.0029(17)
F18 0.044(3) 0.057(3) 0.033(2) 0.003(2) 0.009(2) 0.021(2)
F19 0.044(3) 0.0218(18) 0.044(2) -0.0069(17) -0.002(2) 0.0142(17)
F20 0.032(3) 0.053(3) 0.060(3) 0.000(2) 0.008(2) 0.021(2)
C18 0.013(3) 0.017(3) 0.026(3) -0.002(2) -0.005(2) 0.000(2)
C19 0.023(4) 0.025(3) 0.022(3) 0.001(2) -0.003(3) -0.005(3)
C20 0.028(4) 0.029(3) 0.026(3) 0.003(3) -0.002(3) -0.007(3)
C21 0.022(4) 0.022(3) 0.028(3) -0.001(2) 0.000(3) -0.007(3)
C22 0.020(3) 0.022(3) 0.020(3) -0.004(2) -0.004(2) 0.000(2)
C23 0.018(3) 0.018(3) 0.030(3) 0.001(2) 0.002(3) -0.003(2)
C24 0.021(3) 0.016(3) 0.019(3) 0.003(2) -0.001(2) 0.000(2)
C25 0.024(3) 0.021(3) 0.018(3) 0.003(2) -0.002(2) -0.001(2)
C26 0.025(4) 0.021(3) 0.023(3) -0.003(2) -0.004(3) 0.002(2)
C27 0.034(4) 0.024(3) 0.022(3) 0.001(2) -0.004(3) 0.005(3)
C28 0.023(4) 0.021(3) 0.026(3) 0.004(2) -0.002(3) 0.005(2)
C29 0.026(4) 0.018(3) 0.026(3) 0.003(2) -0.007(3) 0.001(2)
B1 0.011(5) 0.013(4) 0.020(5) 0.000 0.003(4) 0.000

loop_
_atom_type_symbol
_atom_type_description
_atom_type_scat_dispersion_real
_atom_type_scat_dispersion_imag
_atom_type_scat_source
C C 0.0181 0.0091 'International Tables Vol C Tables 4.2.6.8 and 6.1.1.4'
H H 0.0000 0.0000 'International Tables Vol C Tables 4.2.6.8 and 6.1.1.4'
B B 0.0090 0.0039 'International Tables Vol C Tables 4.2.6.8 and 6.1.1.4'
F F 0.0727 0.0534 'International Tables Vol C Tables 4.2.6.8 and 6.1.1.4'
P P 0.2955 0.4335 'International Tables Vol C Tables 4.2.6.8 and 6.1.1.4'
Rh Rh 0.0927 3.6045 'International Tables Vol C Tables 4.2.6.8 and 6.1.1.4'
S S 0.3331 0.5567 'International Tables Vol C Tables 4.2.6.8 and 6.1.1.4'

loop_
_exptl_crystal_face_index_h
_exptl_crystal_face_index_k
_exptl_crystal_face_index_l
_exptl_crystal_face_perp_dist
-5 9 -5 0.0177
6 -10 4 0.0220
12 -3 2 0.0295
-8 -7 -5 0.0295
3 -11 -4 0.0295
9 7 5 0.0246
2 11 5 0.0200
-3 -4 12 0.0295
-9 8 2 0.0214
1 7 -11 0.0259
9 -4 -9 0.0418
-8 2 10 0.0256
-12 5 -1 0.0183

loop_
_geom_angle_atom_site_label_1
_geom_angle_atom_site_label_2
_geom_angle_atom_site_label_3
_geom_angle
_geom_angle_site_symmetry_1
_geom_angle_site_symmetry_3
_geom_angle_publ_flag
P1 Rh1 P1 85.25(8) . 2_656 ?
C1 Rh1 P1 104.50(19) 2_656 . ?
C1 Rh1 P1 104.50(19) . 2_656 ?
C1 Rh1 P1 153.2(2) 2_656 2_656 ?
C1 Rh1 P1 153.2(2) . . ?
C1 Rh1 C1 78.0(4) 2_656 . ?
C1 Rh1 C2 35.7(3) 2_656 2_656 ?
C1 Rh1 C2 67.1(3) 2_656 . ?
C1 Rh1 C2 35.7(3) . . ?
C1 Rh1 C2 67.1(3) . 2_656 ?
C2 Rh1 P1 99.07(18) . 2_656 ?
C2 Rh1 P1 168.4(2) 2_656 2_656 ?
C2 Rh1 P1 99.07(18) 2_656 . ?
C2 Rh1 P1 168.4(2) . . ?
C2 Rh1 C2 78.8(4) . 2_656 ?
C5 P1 Rh1 109.6(2) . . ?
C5 P1 C6 104.8(3) . . ?
C6 P1 Rh1 118.2(2) . . ?
C12 P1 Rh1 111.4(2) . . ?
C12 P1 C5 106.1(3) . . ?
C12 P1 C6 105.9(3) . . ?
Rh1 C1 H1 122.8 . . ?
C2 C1 Rh1 72.7(4) . . ?
C2 C1 H1 122.8 . . ?
C2 C1 C3 107.8(6) . 2_656 ?
C3 C1 Rh1 95.0(4) 2_656 . ?
C3 C1 H1 122.8 2_656 . ?
Rh1 C2 H2 123.5 . . ?
C1 C2 Rh1 71.6(4) . . ?
C1 C2 H2 123.5 . . ?
C1 C2 C3 106.3(6) . . ?
C3 C2 Rh1 94.3(4) . . ?
C3 C2 H2 123.5 . . ?
C1 C3 C2 103.2(5) 2_656 . ?
C1 C3 H3 117.5 2_656 . ?
C2 C3 H3 117.5 . . ?
C4 C3 C1 98.8(5) . 2_656 ?
C4 C3 C2 99.2(5) . . ?
C4 C3 H3 117.5 . . ?
C3 C4 C3 94.5(7) 2_656 . ?
C3 C4 H4A 112.8 . . ?
C3 C4 H4A 112.8 2_656 . ?
C3 C4 H4B 112.8 . . ?
C3 C4 H4B 112.8 2_656 . ?
H4A C4 H4B 110.3 . . ?
P1 C5 H5A 109.2 . . ?
P1 C5 H5B 109.2 . . ?
C5 C5 P1 111.9(3) 2_656 . ?
C5 C5 H5A 109.2 2_656 . ?
C5 C5 H5B 109.2 2_656 . ?
H5A C5 H5B 107.9 . . ?
P1 C6 H6 107.7 . . ?
C7 C6 P1 110.1(5) . . ?
C7 C6 H6 107.7 . . ?
C11 C6 P1 112.0(4) . . ?
C11 C6 H6 107.7 . . ?
C11 C6 C7 111.4(5) . . ?
C6 C7 H7A 109.1 . . ?
C6 C7 H7B 109.1 . . ?
C6 C7 C8 112.3(6) . . ?
H7A C7 H7B 107.9 . . ?
C8 C7 H7A 109.1 . . ?
C8 C7 H7B 109.1 . . ?
C7 C8 H8A 109.3 . . ?
C7 C8 H8B 109.3 . . ?
H8A C8 H8B 108.0 . . ?
C9 C8 C7 111.5(6) . . ?
C9 C8 H8A 109.3 . . ?
C9 C8 H8B 109.3 . . ?
C8 C9 H9A 109.4 . . ?
C8 C9 H9B 109.4 . . ?
C8 C9 C10 111.0(6) . . ?
H9A C9 H9B 108.0 . . ?
C10 C9 H9A 109.4 . . ?
C10 C9 H9B 109.4 . . ?
C9 C10 H10A 109.5 . . ?
C9 C10 H10B 109.5 . . ?
C9 C10 C11 110.7(6) . . ?
H10A C10 H10B 108.1 . . ?
C11 C10 H10A 109.5 . . ?
C11 C10 H10B 109.5 . . ?
C6 C11 C10 112.3(6) . . ?
C6 C11 H11A 109.1 . . ?
C6 C11 H11B 109.1 . . ?
C10 C11 H11A 109.1 . . ?
C10 C11 H11B 109.1 . . ?
H11A C11 H11B 107.9 . . ?
P1 C12 H12 106.4 . . ?
C13 C12 P1 112.0(4) . . ?
C13 C12 H12 106.4 . . ?
C13 C12 C17 110.0(5) . . ?
C17 C12 P1 115.2(5) . . ?
C17 C12 H12 106.4 . . ?
C12 C13 H13A 109.5 . . ?
C12 C13 H13B 109.5 . . ?
H13A C13 H13B 108.1 . . ?
C14 C13 C12 110.8(6) . . ?
C14 C13 H13A 109.5 . . ?
C14 C13 H13B 109.5 . . ?
C13 C14 H14A 109.2 . . ?
C13 C14 H14B 109.2 . . ?
H14A C14 H14B 107.9 . . ?
C15 C14 C13 111.9(6) . . ?
C15 C14 H14A 109.2 . . ?
C15 C14 H14B 109.2 . . ?
C14 C15 H15A 109.5 . . ?
C14 C15 H15B 109.5 . . ?
C14 C15 C16 110.9(6) . . ?
H15A C15 H15B 108.1 . . ?
C16 C15 H15A 109.5 . . ?
C16 C15 H15B 109.5 . . ?
C15 C16 H16A 109.5 . . ?
C15 C16 H16B 109.5 . . ?
C15 C16 C17 110.8(6) . . ?
H16A C16 H16B 108.1 . . ?
C17 C16 H16A 109.5 . . ?
C17 C16 H16B 109.5 . . ?
C12 C17 C16 109.8(6) . . ?
C12 C17 H17A 109.7 . . ?
C12 C17 H17B 109.7 . . ?
C16 C17 H17A 109.7 . . ?
C16 C17 H17B 109.7 . . ?
H17A C17 H17B 108.2 . . ?
F1 S1 F2 89.5(5) . . ?
F1 S1 F3 174.8(7) . . ?
F1 S1 F4 91.8(6) . . ?
F1 S1 F5 87.4(6) . . ?
F1 S1 C20 92.7(5) . . ?
F2 S1 F3 88.8(6) . . ?
F2 S1 F4 175.2(6) . . ?
F2 S1 C20 92.3(5) . . ?
F3 S1 C20 92.3(6) . . ?
F4 S1 F3 89.5(6) . . ?
F4 S1 C20 92.3(6) . . ?
F5 S1 F2 88.3(6) . . ?
F5 S1 F3 87.7(6) . . ?
F5 S1 F4 87.1(6) . . ?
F5 S1 C20 179.4(6) . . ?
F1A S1A F2A 90.5(15) . . ?
F1A S1A F3A 173.5(16) . . ?
F1A S1A F4A 86.0(17) . . ?
F1A S1A F5A 88.4(14) . . ?
F1A S1A C20 93.9(13) . . ?
F2A S1A F3A 93.0(17) . . ?
F2A S1A F4A 175.4(18) . . ?
F2A S1A C20 90.4(12) . . ?
F3A S1A C20 91.5(14) . . ?
F4A S1A F3A 90.2(17) . . ?
F4A S1A C20 92.9(14) . . ?
F5A S1A F2A 88.1(14) . . ?
F5A S1A F3A 86.2(15) . . ?
F5A S1A F4A 88.8(15) . . ?
F5A S1A C20 177.2(14) . . ?
F6 S2 F7 90.4(2) . . ?
F6 S2 F8 175.3(2) . . ?
F6 S2 F9 90.0(2) . . ?
F6 S2 F10 88.1(3) . . ?
F6 S2 C22 92.2(3) . . ?
F7 S2 F8 89.7(3) . . ?
F7 S2 F9 175.5(2) . . ?
F7 S2 C22 92.4(3) . . ?
F8 S2 F9 89.6(3) . . ?
F8 S2 C22 92.4(3) . . ?
F9 S2 C22 92.1(2) . . ?
F10 S2 F7 87.7(3) . . ?
F10 S2 F8 87.3(3) . . ?
F10 S2 F9 87.8(3) . . ?
F10 S2 C22 179.7(3) . . ?
F11 S3 F13 176.0(2) . . ?
F11 S3 F14 90.0(2) . . ?
F11 S3 C26 91.4(2) . . ?
F12 S3 F11 90.2(2) . . ?
F12 S3 F13 89.9(3) . . ?
F12 S3 F14 175.8(2) . . ?
F12 S3 C26 92.2(3) . . ?
F13 S3 C26 92.6(2) . . ?
F14 S3 F13 89.6(3) . . ?
F14 S3 C26 92.0(3) . . ?
F15 S3 F11 88.6(2) . . ?
F15 S3 F12 87.9(3) . . ?
F15 S3 F13 87.4(2) . . ?
F15 S3 F14 87.9(3) . . ?
F15 S3 C26 179.9(3) . . ?
F16 S4 F20 87.4(2) . . ?
F16 S4 C28 92.1(3) . . ?
F17 S4 F16 90.1(2) . . ?
F17 S4 F19 174.9(2) . . ?
F17 S4 F20 87.1(2) . . ?
F17 S4 C28 92.0(3) . . ?
F18 S4 F16 175.0(2) . . ?
F18 S4 F17 90.3(3) . . ?
F18 S4 F19 90.0(2) . . ?
F18 S4 F20 87.6(2) . . ?
F18 S4 C28 92.9(3) . . ?
F19 S4 F16 89.2(2) . . ?
F19 S4 F20 87.9(2) . . ?
F19 S4 C28 93.0(3) . . ?
F20 S4 C28 179.0(3) . . ?
C19 C18 B1 122.8(5) . . ?
C23 C18 C19 116.5(5) . . ?
C23 C18 B1 120.1(5) . . ?
C18 C19 H19 119.5 . . ?
C20 C19 C18 121.0(6) . . ?
C20 C19 H19 119.5 . . ?
C19 C20 S1 118.7(5) . . ?
C19 C20 S1A 119.0(8) . . ?
C21 C20 S1 119.0(5) . . ?
C21 C20 S1A 117.6(8) . . ?
C21 C20 C19 122.3(6) . . ?
C20 C21 H21 121.5 . . ?
C20 C21 C22 117.0(6) . . ?
C22 C21 H21 121.5 . . ?
C21 C22 S2 119.2(4) . . ?
C21 C22 C23 122.0(6) . . ?
C23 C22 S2 118.9(5) . . ?
C18 C23 H23 119.4 . . ?
C22 C23 C18 121.2(6) . . ?
C22 C23 H23 119.4 . . ?
C25 C24 B1 121.5(5) . . ?
C29 C24 C25 116.4(5) . . ?
C29 C24 B1 121.8(5) . . ?
C24 C25 H25 119.2 . . ?
C26 C25 C24 121.6(6) . . ?
C26 C25 H25 119.2 . . ?
C25 C26 S3 119.0(5) . . ?
C25 C26 C27 121.8(6) . . ?
C27 C26 S3 119.2(5) . . ?
C26 C27 H27 121.5 . . ?
C28 C27 C26 117.0(6) . . ?
C28 C27 H27 121.5 . . ?
C27 C28 S4 119.5(5) . . ?
C27 C28 C29 121.8(6) . . ?
C29 C28 S4 118.7(5) . . ?
C24 C29 H29 119.3 . . ?
C28 C29 C24 121.4(6) . . ?
C28 C29 H29 119.3 . . ?
C18 B1 C18 103.1(6) 2_655 . ?
C18 B1 C24 111.7(3) 2_655 . ?
C18 B1 C24 111.7(3) . 2_655 ?
C18 B1 C24 113.6(3) . . ?
C18 B1 C24 113.6(3) 2_655 2_655 ?
C24 B1 C24 103.6(6) . 2_655 ?

loop_
_geom_bond_atom_site_label_1
_geom_bond_atom_site_label_2
_geom_bond_distance
_geom_bond_site_symmetry_2
_geom_bond_publ_flag
Rh1 P1 2.2892(16) 2_656 ?
Rh1 P1 2.2892(16) . ?
Rh1 C1 2.211(7) . ?
Rh1 C1 2.211(7) 2_656 ?
Rh1 C2 2.224(6) 2_656 ?
Rh1 C2 2.224(6) . ?
P1 C5 1.852(7) . ?
P1 C6 1.855(7) . ?
P1 C12 1.843(6) . ?
C1 H1 1.0000 . ?
C1 C2 1.361(10) . ?
C1 C3 1.562(10) 2_656 ?
C2 H2 1.0000 . ?
C2 C3 1.566(10) . ?
C3 H3 1.0000 . ?
C3 C4 1.552(9) . ?
C4 H4A 0.9900 . ?
C4 H4B 0.9900 . ?
C5 C5 1.508(13) 2_656 ?
C5 H5A 0.9900 . ?
C5 H5B 0.9900 . ?
C6 H6 1.0000 . ?
C6 C7 1.530(9) . ?
C6 C11 1.519(9) . ?
C7 H7A 0.9900 . ?
C7 H7B 0.9900 . ?
C7 C8 1.543(10) . ?
C8 H8A 0.9900 . ?
C8 H8B 0.9900 . ?
C8 C9 1.504(10) . ?
C9 H9A 0.9900 . ?
C9 H9B 0.9900 . ?
C9 C10 1.526(9) . ?
C10 H10A 0.9900 . ?
C10 H10B 0.9900 . ?
C10 C11 1.538(10) . ?
C11 H11A 0.9900 . ?
C11 H11B 0.9900 . ?
C12 H12 1.0000 . ?
C12 C13 1.530(9) . ?
C12 C17 1.539(9) . ?
C13 H13A 0.9900 . ?
C13 H13B 0.9900 . ?
C13 C14 1.528(9) . ?
C14 H14A 0.9900 . ?
C14 H14B 0.9900 . ?
C14 C15 1.503(10) . ?
C15 H15A 0.9900 . ?
C15 H15B 0.9900 . ?
C15 C16 1.528(10) . ?
C16 H16A 0.9900 . ?
C16 H16B 0.9900 . ?
C16 C17 1.542(9) . ?
C17 H17A 0.9900 . ?
C17 H17B 0.9900 . ?
S1 F1 1.580(8) . ?
S1 F2 1.582(8) . ?
S1 F3 1.589(8) . ?
S1 F4 1.586(8) . ?
S1 F5 1.581(7) . ?
S1 C20 1.818(8) . ?
S1A F1A 1.570(13) . ?
S1A F2A 1.580(14) . ?
S1A F3A 1.592(14) . ?
S1A F4A 1.583(14) . ?
S1A F5A 1.574(13) . ?
S1A C20 1.795(12) . ?
S2 F6 1.579(4) . ?
S2 F7 1.584(4) . ?
S2 F8 1.585(4) . ?
S2 F9 1.588(4) . ?
S2 F10 1.583(4) . ?
S2 C22 1.816(6) . ?
S3 F11 1.588(4) . ?
S3 F12 1.577(4) . ?
S3 F13 1.594(4) . ?
S3 F14 1.594(4) . ?
S3 F15 1.574(4) . ?
S3 C26 1.809(6) . ?
S4 F16 1.590(4) . ?
S4 F17 1.583(4) . ?
S4 F18 1.576(4) . ?
S4 F19 1.585(4) . ?
S4 F20 1.591(4) . ?
S4 C28 1.799(6) . ?
C18 C19 1.411(9) . ?
C18 C23 1.393(9) . ?
C18 B1 1.630(7) . ?
C19 H19 0.9500 . ?
C19 C20 1.382(8) . ?
C20 C21 1.375(9) . ?
C21 H21 0.9500 . ?
C21 C22 1.383(9) . ?
C22 C23 1.388(8) . ?
C23 H23 0.9500 . ?
C24 C25 1.401(8) . ?
C24 C29 1.396(9) . ?
C24 B1 1.644(8) . ?
C25 H25 0.9500 . ?
C25 C26 1.372(8) . ?
C26 C27 1.395(9) . ?
C27 H27 0.9500 . ?
C27 C28 1.377(9) . ?
C28 C29 1.388(9) . ?
C29 H29 0.9500 . ?

loop_
_geom_torsion_atom_site_label_1
_geom_torsion_atom_site_label_2
_geom_torsion_atom_site_label_3
_geom_torsion_atom_site_label_4
_geom_torsion
_geom_torsion_site_symmetry_1
_geom_torsion_site_symmetry_2
_geom_torsion_site_symmetry_3
_geom_torsion_site_symmetry_4
_geom_torsion_publ_flag
Rh1 P1 C5 C5 -30.1(7) . . . 2_656 ?
Rh1 P1 C6 C7 45.3(5) . . . . ?
Rh1 P1 C6 C11 -79.3(4) . . . . ?
Rh1 P1 C12 C13 -47.2(5) . . . . ?
Rh1 P1 C12 C17 -173.9(4) . . . . ?
Rh1 C1 C2 C3 89.2(4) . . . . ?
Rh1 C2 C3 C1 5.5(5) . . . 2_656 ?
Rh1 C2 C3 C4 106.8(4) . . . . ?
P1 C6 C7 C8 -176.5(5) . . . . ?
P1 C6 C11 C10 176.5(4) . . . . ?
P1 C12 C13 C14 173.5(5) . . . . ?
P1 C12 C17 C16 -174.5(5) . . . . ?
C1 C2 C3 C1 -66.6(6) . . . 2_656 ?
C1 C2 C3 C4 34.8(6) . . . . ?
C1 C3 C4 C3 52.2(4) 2_656 . . 2_656 ?
C2 C3 C4 C3 -52.8(4) . . . 2_656 ?
C3 C1 C2 Rh1 -89.7(5) 2_656 . . . ?
C3 C1 C2 C3 -0.5(7) 2_656 . . . ?
C5 P1 C6 C7 -77.0(5) . . . . ?
C5 P1 C6 C11 158.4(4) . . . . ?
C5 P1 C12 C13 72.0(5) . . . . ?
C5 P1 C12 C17 -54.7(6) . . . . ?
C6 P1 C5 C5 97.7(7) . . . 2_656 ?
C6 P1 C12 C13 -177.0(5) . . . . ?
C6 P1 C12 C17 56.3(6) . . . . ?
C6 C7 C8 C9 53.9(8) . . . . ?
C7 C6 C11 C10 52.6(7) . . . . ?
C7 C8 C9 C10 -56.4(9) . . . . ?
C8 C9 C10 C11 57.0(8) . . . . ?
C9 C10 C11 C6 -55.4(7) . . . . ?
C11 C6 C7 C8 -51.6(8) . . . . ?
C12 P1 C5 C5 -150.5(6) . . . 2_656 ?
C12 P1 C6 C7 171.0(4) . . . . ?
C12 P1 C6 C11 46.5(5) . . . . ?
C12 C13 C14 C15 56.4(8) . . . . ?
C13 C12 C17 C16 57.8(8) . . . . ?
C13 C14 C15 C16 -55.8(9) . . . . ?
C14 C15 C16 C17 56.6(9) . . . . ?
C15 C16 C17 C12 -57.6(8) . . . . ?
C17 C12 C13 C14 -57.1(8) . . . . ?
S1 C20 C21 C22 174.7(6) . . . . ?
S1A C20 C21 C22 -170.0(10) . . . . ?
S2 C22 C23 C18 178.8(5) . . . . ?
S3 C26 C27 C28 177.8(5) . . . . ?
S4 C28 C29 C24 179.3(5) . . . . ?
F1 S1 C20 C19 -44.0(7) . . . . ?
F1 S1 C20 C21 138.8(7) . . . . ?
F1A S1A C20 C19 -40.9(14) . . . . ?
F1A S1A C20 C21 127.2(13) . . . . ?
F2 S1 C20 C19 45.5(7) . . . . ?
F2 S1 C20 C21 -131.6(7) . . . . ?
F2A S1A C20 C19 49.7(14) . . . . ?
F2A S1A C20 C21 -142.2(12) . . . . ?
F3 S1 C20 C19 134.4(7) . . . . ?
F3 S1 C20 C21 -42.7(7) . . . . ?
F3A S1A C20 C19 142.7(14) . . . . ?
F3A S1A C20 C21 -49.2(15) . . . . ?
F4 S1 C20 C19 -135.9(7) . . . . ?
F4 S1 C20 C21 46.9(7) . . . . ?
F4A S1A C20 C19 -127.1(14) . . . . ?
F4A S1A C20 C21 41.0(15) . . . . ?
F6 S2 C22 C21 44.6(5) . . . . ?
F6 S2 C22 C23 -135.0(5) . . . . ?
F7 S2 C22 C21 -45.9(5) . . . . ?
F7 S2 C22 C23 134.6(5) . . . . ?
F8 S2 C22 C21 -135.7(5) . . . . ?
F8 S2 C22 C23 44.8(5) . . . . ?
F9 S2 C22 C21 134.7(5) . . . . ?
F9 S2 C22 C23 -44.9(5) . . . . ?
F11 S3 C26 C25 -43.7(5) . . . . ?
F11 S3 C26 C27 136.4(5) . . . . ?
F12 S3 C26 C25 46.6(5) . . . . ?
F12 S3 C26 C27 -133.3(5) . . . . ?
F13 S3 C26 C25 136.6(5) . . . . ?
F13 S3 C26 C27 -43.3(5) . . . . ?
F14 S3 C26 C25 -133.7(5) . . . . ?
F14 S3 C26 C27 46.3(5) . . . . ?
F16 S4 C28 C27 134.7(5) . . . . ?
F16 S4 C28 C29 -44.6(5) . . . . ?
F17 S4 C28 C27 -135.1(5) . . . . ?
F17 S4 C28 C29 45.5(5) . . . . ?
F18 S4 C28 C27 -44.7(6) . . . . ?
F18 S4 C28 C29 135.9(5) . . . . ?
F19 S4 C28 C27 45.4(5) . . . . ?
F19 S4 C28 C29 -133.9(5) . . . . ?
C18 C19 C20 S1 -174.8(6) . . . . ?
C18 C19 C20 S1A 169.8(10) . . . . ?
C18 C19 C20 C21 2.2(10) . . . . ?
C19 C18 C23 C22 0.6(9) . . . . ?
C19 C18 B1 C18 86.3(5) . . . 2_655 ?
C19 C18 B1 C24 -151.3(5) . . . 2_655 ?
C19 C18 B1 C24 -34.7(8) . . . . ?
C19 C20 C21 C22 -2.3(10) . . . . ?
C20 C21 C22 S2 -178.0(5) . . . . ?
C20 C21 C22 C23 1.6(9) . . . . ?
C21 C22 C23 C18 -0.8(9) . . . . ?
C23 C18 C19 C20 -1.3(9) . . . . ?
C23 C18 B1 C18 -84.8(5) . . . 2_655 ?
C23 C18 B1 C24 154.2(5) . . . . ?
C23 C18 B1 C24 37.5(7) . . . 2_655 ?
C24 C25 C26 S3 -179.2(4) . . . . ?
C24 C25 C26 C27 0.7(9) . . . . ?
C25 C24 C29 C28 -1.5(9) . . . . ?
C25 C24 B1 C18 37.9(7) . . . 2_655 ?
C25 C24 B1 C18 153.9(5) . . . . ?
C25 C24 B1 C24 -84.8(5) . . . 2_655 ?
C25 C26 C27 C28 -2.1(9) . . . . ?
C26 C27 C28 S4 -177.6(5) . . . . ?
C26 C27 C28 C29 1.8(9) . . . . ?
C27 C28 C29 C24 0.0(9) . . . . ?
C29 C24 C25 C26 1.1(8) . . . . ?
C29 C24 B1 C18 -33.2(7) . . . . ?
C29 C24 B1 C18 -149.3(5) . . . 2_655 ?
C29 C24 B1 C24 88.1(5) . . . 2_655 ?
B1 C18 C19 C20 -172.7(6) . . . . ?
B1 C18 C23 C22 172.3(5) . . . . ?
B1 C24 C25 C26 174.4(5) . . . . ?
B1 C24 C29 C28 -174.7(5) . . . . ?

loop_
_exptl_oxdiff_crystal_face_indexfrac_h
_exptl_oxdiff_crystal_face_indexfrac_k
_exptl_oxdiff_crystal_face_indexfrac_l
_exptl_oxdiff_crystal_face_x
_exptl_oxdiff_crystal_face_y
_exptl_oxdiff_crystal_face_z
-5.0074 8.9984 -5.0068 -0.1363 -0.4988 0.7842
6.0069 -9.9991 4.0076 0.1515 0.4378 -0.9046
11.9992 -2.9986 1.9981 -0.5482 0.1415 -0.8195
-7.9970 -7.0048 -4.9891 0.9276 -0.2081 -0.0178
3.0023 -11.0043 -3.9895 0.5085 -0.1181 -0.8493
8.9967 7.0049 4.9887 -0.9846 0.2033 -0.0364
1.9967 11.0052 4.9874 -0.8094 0.1676 0.5842
-2.9874 -3.9938 12.0043 0.1985 0.9646 -0.0081
-9.0001 8.0021 1.9952 0.0331 0.0516 0.9819
0.9871 6.9949 -11.0067 -0.2684 -0.9335 0.3032
8.9924 -4.0055 -8.9987 -0.1423 -0.6348 -0.7818
-7.9908 2.0058 10.0003 0.1808 0.7380 0.6129
-11.9996 4.9996 -1.0002 0.4202 -0.1026 0.9460
